data_7126970
loop_
_publ_author_name
'F\?ir\?inc\?i, Erkan'
'F\?ir\?inc\?i, Rukiye'
'Sevin\,cek, Resul'
'Ayg\"un, Muhittin'
'\,Sahin, Y\"uksel'

_publ_section_title
;
 Neutral cyclic sp<sup>2</sup>-sp<sup>3</sup> and
 sp<sup>3</sup>-sp<sup>3</sup> diboranes from
 <i>N</i>,<i>N</i>'-dicyclohexylcarbodiimide insertion into
 1,2-dichlorodiboranes(4).
;
_journal_issue 68
_journal_name_full 'Chemical communications (Cambridge, England)'
_journal_page_first 9807
_journal_page_last 9810
_journal_paper_doi 10.1039/d0cc03454a
_journal_volume 56
_journal_year 2020
_chemical_absolute_configuration syn
_chemical_formula_moiety 'C17 H34 B2 Cl2 N4'
_chemical_formula_sum 'C17 H34 B2 Cl2 N4'
_chemical_formula_weight 387.00
_space_group_crystal_system orthorhombic
_space_group_IT_number 19
_space_group_name_Hall 'P 2ac 2ab'
_space_group_name_H-M_alt 'P 21 21 21'
_atom_sites_solution_hydrogens geom
_atom_sites_solution_primary dual
_audit_creation_date 2020-03-13
_audit_creation_method
;
Olex2 1.3
(compiled 2020.02.04 svn.rd84adfe8 for OlexSys, GUI svn.r6032)
;
_audit_update_record
;
2020-04-07 deposited with the CCDC.	2020-07-13 downloaded from the CCDC.
;
_cell_angle_alpha 90
_cell_angle_beta 90
_cell_angle_gamma 90
_cell_formula_units_Z 4
_cell_length_a 9.1674(7)
_cell_length_b 10.6202(9)
_cell_length_c 22.2091(16)
_cell_measurement_reflns_used 1685
_cell_measurement_temperature 294.41(10)
_cell_measurement_theta_max 24.8200
_cell_measurement_theta_min 4.0220
_cell_volume 2162.3(3)
_computing_cell_refinement 'CrysAlisPro 1.171.40.67a (Rigaku OD, 2019)'
_computing_data_collection 'CrysAlisPro 1.171.40.67a (Rigaku OD, 2019)'
_computing_data_reduction 'CrysAlisPro 1.171.40.67a (Rigaku OD, 2019)'
_computing_molecular_graphics 'Olex2 1.3 (Dolomanov et al., 2009)'
_computing_publication_material 'Olex2 1.3 (Dolomanov et al., 2009)'
_computing_structure_refinement 'SHELXL 2018/3 (Sheldrick, 2015)'
_computing_structure_solution 'SHELXT  (Sheldrick, 2015)'
_diffrn_ambient_environment air
_diffrn_ambient_temperature 294.41(10)
_diffrn_detector 'CCD plate'
_diffrn_detector_area_resol_mean 8.0667
_diffrn_detector_type Eos
_diffrn_measured_fraction_theta_full 0.991
_diffrn_measured_fraction_theta_max 0.991
_diffrn_measurement_details
;
List of Runs (angles in degrees, time in seconds):

  # Type    Start    End  Width  t~exp~   \w     \q     \k     \f   Frames
#--------------------------------------------------------------------------
  1  \w     54.00  81.00   1.00   21.49    --   20.07 178.00-150.00   27
  2  \w    -67.00  42.00   1.00   21.49    --  -22.10 -19.00 -90.00  109
;
_diffrn_measurement_device 'four-circle diffractometer'
_diffrn_measurement_device_type 'Xcalibur, Eos'
_diffrn_measurement_method '\w scans'
_diffrn_orient_matrix_type 'CrysAlisPro convention (1999,Acta A55,543-557)'
_diffrn_orient_matrix_UB_11 0.0270484000
_diffrn_orient_matrix_UB_12 0.0502031000
_diffrn_orient_matrix_UB_13 -0.0179025000
_diffrn_orient_matrix_UB_21 -0.0367894000
_diffrn_orient_matrix_UB_22 0.0437842000
_diffrn_orient_matrix_UB_23 0.0186781000
_diffrn_orient_matrix_UB_31 0.0626118000
_diffrn_orient_matrix_UB_32 0.0042102000
_diffrn_orient_matrix_UB_33 0.0186580000
_diffrn_radiation_monochromator graphite
_diffrn_radiation_probe x-ray
_diffrn_radiation_type 'Mo K\a'
_diffrn_radiation_wavelength 0.71073
_diffrn_reflns_av_R_equivalents 0.0271
_diffrn_reflns_av_unetI/netI 0.0598
_diffrn_reflns_Laue_measured_fraction_full 0.991
_diffrn_reflns_Laue_measured_fraction_max 0.991
_diffrn_reflns_limit_h_max 5
_diffrn_reflns_limit_h_min -11
_diffrn_reflns_limit_k_max 10
_diffrn_reflns_limit_k_min -12
_diffrn_reflns_limit_l_max 27
_diffrn_reflns_limit_l_min -17
_diffrn_reflns_number 4857
_diffrn_reflns_point_group_measured_fraction_full 0.871
_diffrn_reflns_point_group_measured_fraction_max 0.871
_diffrn_reflns_theta_full 25.679
_diffrn_reflns_theta_max 25.679
_diffrn_reflns_theta_min 3.355
_diffrn_source 'fine-focus sealed X-ray tube'
_diffrn_source_type 'Enhance (Mo) X-ray Source'
_exptl_absorpt_coefficient_mu 0.308
_exptl_absorpt_correction_T_max 1.00000
_exptl_absorpt_correction_T_min 0.86009
_exptl_absorpt_correction_type multi-scan
_exptl_absorpt_process_details
;
CrysAlisPro 1.171.40.67a (Rigaku Oxford Diffraction, 2019)
Empirical absorption correction using spherical harmonics,
 implemented in SCALE3 ABSPACK scaling algorithm.
;
_exptl_crystal_colour colourless
_exptl_crystal_colour_primary colourless
_exptl_crystal_density_diffrn 1.189
_exptl_crystal_description block
_exptl_crystal_F_000 832
_exptl_crystal_size_max 0.517
_exptl_crystal_size_mid 0.365
_exptl_crystal_size_min 0.307
_refine_diff_density_max 0.179
_refine_diff_density_min -0.194
_refine_diff_density_rms 0.039
_refine_ls_abs_structure_details
;
 Flack x determined using 796 quotients [(I+)-(I-)]/[(I+)+(I-)]
 (Parsons, Flack and Wagner, Acta Cryst. B69 (2013) 249-259).
;
_refine_ls_abs_structure_Flack 0.07(6)
_refine_ls_extinction_method none
_refine_ls_goodness_of_fit_ref 1.016
_refine_ls_hydrogen_treatment constr
_refine_ls_matrix_type full
_refine_ls_number_parameters 230
_refine_ls_number_reflns 3563
_refine_ls_number_restraints 0
_refine_ls_restrained_S_all 1.016
_refine_ls_R_factor_all 0.0618
_refine_ls_R_factor_gt 0.0431
_refine_ls_shift/su_max 0.001
_refine_ls_shift/su_mean 0.000
_refine_ls_structure_factor_coef Fsqd
_refine_ls_weighting_details 'w=1/[\s^2^(Fo^2^)+(0.0303P)^2^] where P=(Fo^2^+2Fc^2^)/3'
_refine_ls_weighting_scheme calc
_refine_ls_wR_factor_gt 0.0806
_refine_ls_wR_factor_ref 0.0924
_reflns_Friedel_coverage 0.532
_reflns_Friedel_fraction_full 0.709
_reflns_Friedel_fraction_max 0.709
_reflns_number_gt 2806
_reflns_number_total 3563
_reflns_threshold_expression 'I > 2\s(I)'
_cod_data_source_file d0cc03454a2.cif
_cod_data_source_block i
_cod_depositor_comments 'Adding full bibliography for 7126970--7126972.cif.'
_cod_database_code 7126970
_shelx_shelxl_version_number 2018/3
_chemical_oxdiff_formula 'C17 H34 B2 Cl2 N4'
_shelx_space_group_comment
;
The symmetry employed for this shelxl refinement is uniquely defined
by the following loop, which should always be used as a source of
symmetry information in preference to the above space-group names.
They are only intended as comments.
;
_shelx_estimated_absorpt_t_max 0.911
_shelx_estimated_absorpt_t_min 0.857
_reflns_odcompleteness_completeness 98.75
_reflns_odcompleteness_iscentric 1
_reflns_odcompleteness_theta 26.32
_olex2_refinement_description
;
1. Fixed Uiso
 At 1.2 times of:
  All C(H) groups, All C(H,H) groups
 At 1.5 times of:
  All C(H,H,H) groups
2.a Ternary CH refined with riding coordinates:
 C21(H21), C11(H11)
2.b Secondary CH2 refined with riding coordinates:
 C7(H7A,H7B), C8(H8A,H8B), C9(H9A,H9B), C10(H10A,H10B), C6(H6A,H6B), C13(H13A,
 H13B), C14(H14A,H14B), C15(H15A,H15B), C16(H16A,H16B), C17(H17A,H17B)
2.c Idealised Me refined as rotating group:
 C5(H5A,H5B,H5C), C2(H2A,H2B,H2C), C3(H3A,H3B,H3C), C4(H4A,H4B,H4C)
;
_olex2_submission_special_instructions 'No special instructions were received'
_oxdiff_exptl_absorpt_empirical_details
;
Empirical correction (ABSPACK) includes:
- Absorption correction using spherical harmonics
- Frame scaling
;
_oxdiff_exptl_absorpt_empirical_full_max 1.338
_oxdiff_exptl_absorpt_empirical_full_min 0.865

loop_
_space_group_symop_operation_xyz
'x, y, z'
'-x+1/2, -y, z+1/2'
'-x, y+1/2, -z+1/2'
'x+1/2, -y+1/2, -z'

loop_
_atom_site_label
_atom_site_type_symbol
_atom_site_fract_x
_atom_site_fract_y
_atom_site_fract_z
_atom_site_U_iso_or_equiv
_atom_site_adp_type
_atom_site_occupancy
_atom_site_site_symmetry_order
_atom_site_calc_flag
_atom_site_refinement_flags_posn
_atom_site_refinement_flags_adp
_atom_site_refinement_flags_occupancy
_atom_site_disorder_assembly
_atom_site_disorder_group
Cl1 Cl 0.71193(10) 0.25567(10) 0.55555(4) 0.0545(3) Uani 1 1 d . . . . .
Cl2 Cl 0.67430(12) 0.39462(11) 0.67511(4) 0.0619(3) Uani 1 1 d . . . . .
N3 N 0.4824(3) 0.5197(3) 0.53068(13) 0.0393(8) Uani 1 1 d . . . . .
N2 N 0.3089(3) 0.3911(3) 0.59732(11) 0.0334(7) Uani 1 1 d . . . . .
N1 N 0.4576(3) 0.2297(3) 0.62976(12) 0.0352(7) Uani 1 1 d . . . . .
N4 N 0.2042(3) 0.2179(3) 0.64921(14) 0.0437(8) Uani 1 1 d . . . . .
C5 C 0.6310(4) 0.5605(4) 0.51736(18) 0.0578(12) Uani 1 1 d . . . . .
H5A H 0.658005 0.532228 0.477841 0.087 Uiso 1 1 calc R U . . .
H5B H 0.696702 0.525300 0.546517 0.087 Uiso 1 1 calc R U . . .
H5C H 0.636034 0.650702 0.518958 0.087 Uiso 1 1 calc R U . . .
C2 C 0.3769(5) 0.5746(4) 0.48956(16) 0.0573(12) Uani 1 1 d . . . . .
H2A H 0.358000 0.660178 0.501031 0.086 Uiso 1 1 calc R U . . .
H2B H 0.287826 0.527165 0.491143 0.086 Uiso 1 1 calc R U . . .
H2C H 0.415155 0.572610 0.449335 0.086 Uiso 1 1 calc R U . . .
C3 C 0.2020(5) 0.1658(4) 0.70957(17) 0.0610(12) Uani 1 1 d . . . . .
H3A H 0.185741 0.076608 0.707442 0.092 Uiso 1 1 calc R U . . .
H3B H 0.125015 0.204428 0.732305 0.092 Uiso 1 1 calc R U . . .
H3C H 0.293805 0.181837 0.728907 0.092 Uiso 1 1 calc R U . . .
C4 C 0.0655(4) 0.2181(5) 0.6174(2) 0.0686(14) Uani 1 1 d . . . . .
H4A H 0.080027 0.247531 0.576993 0.103 Uiso 1 1 calc R U . . .
H4B H -0.001745 0.272685 0.637808 0.103 Uiso 1 1 calc R U . . .
H4C H 0.026741 0.134142 0.616473 0.103 Uiso 1 1 calc R U . . .
C1 C 0.3234(4) 0.2766(3) 0.62625(14) 0.0354(9) Uani 1 1 d . . . . .
C21 C 0.2022(4) 0.4829(3) 0.62418(15) 0.0387(9) Uani 1 1 d . . . . .
H21 H 0.151017 0.437249 0.656191 0.046 Uiso 1 1 calc R U . . .
C7 C 0.0844(4) 0.5329(4) 0.58197(17) 0.0527(11) Uani 1 1 d . . . . .
H7A H 0.030536 0.462934 0.564795 0.063 Uiso 1 1 calc R U . . .
H7B H 0.129443 0.579263 0.549266 0.063 Uiso 1 1 calc R U . . .
C8 C -0.0201(4) 0.6191(5) 0.6162(2) 0.0602(12) Uani 1 1 d . . . . .
H8A H -0.091292 0.653329 0.588367 0.072 Uiso 1 1 calc R U . . .
H8B H -0.072226 0.570096 0.646170 0.072 Uiso 1 1 calc R U . . .
C9 C 0.0586(5) 0.7258(4) 0.64697(19) 0.0594(12) Uani 1 1 d . . . . .
H9A H -0.010587 0.775092 0.670172 0.071 Uiso 1 1 calc R U . . .
H9B H 0.101725 0.780533 0.616862 0.071 Uiso 1 1 calc R U . . .
C10 C 0.1769(5) 0.6762(4) 0.68827(17) 0.0564(11) Uani 1 1 d . . . . .
H10A H 0.132325 0.630103 0.721183 0.068 Uiso 1 1 calc R U . . .
H10B H 0.230442 0.746505 0.705276 0.068 Uiso 1 1 calc R U . . .
C6 C 0.2826(4) 0.5898(3) 0.65472(15) 0.0440(10) Uani 1 1 d . . . . .
H6A H 0.335362 0.638131 0.624744 0.053 Uiso 1 1 calc R U . . .
H6B H 0.353048 0.555550 0.682906 0.053 Uiso 1 1 calc R U . . .
C11 C 0.4796(4) 0.0931(4) 0.64153(16) 0.0429(10) Uani 1 1 d . . . . .
H11 H 0.396775 0.064935 0.665974 0.051 Uiso 1 1 calc R U . . .
C13 C 0.6154(5) 0.0675(4) 0.67768(18) 0.0610(13) Uani 1 1 d . . . . .
H13A H 0.612865 0.116022 0.714657 0.073 Uiso 1 1 calc R U . . .
H13B H 0.700522 0.093300 0.654866 0.073 Uiso 1 1 calc R U . . .
C14 C 0.6265(6) -0.0731(4) 0.69267(19) 0.0738(15) Uani 1 1 d . . . . .
H14A H 0.718539 -0.089237 0.712807 0.089 Uiso 1 1 calc R U . . .
H14B H 0.548509 -0.095842 0.720113 0.089 Uiso 1 1 calc R U . . .
C15 C 0.6167(6) -0.1538(4) 0.6371(2) 0.0739(15) Uani 1 1 d . . . . .
H15A H 0.703559 -0.141422 0.612901 0.089 Uiso 1 1 calc R U . . .
H15B H 0.613147 -0.241680 0.648911 0.089 Uiso 1 1 calc R U . . .
C16 C 0.4843(6) -0.1231(4) 0.6000(2) 0.0803(16) Uani 1 1 d . . . . .
H16A H 0.397310 -0.146415 0.622245 0.096 Uiso 1 1 calc R U . . .
H16B H 0.486378 -0.172364 0.563230 0.096 Uiso 1 1 calc R U . . .
C17 C 0.4768(5) 0.0163(4) 0.58407(19) 0.0599(12) Uani 1 1 d . . . . .
H17A H 0.559202 0.038958 0.558875 0.072 Uiso 1 1 calc R U . . .
H17B H 0.387949 0.033655 0.561882 0.072 Uiso 1 1 calc R U . . .
B1 B 0.5722(5) 0.3274(4) 0.60708(18) 0.0395(11) Uani 1 1 d . . . . .
B2 B 0.4582(5) 0.4279(4) 0.57467(18) 0.0364(10) Uani 1 1 d . . . . .

loop_
_atom_site_aniso_label
_atom_site_aniso_U_11
_atom_site_aniso_U_22
_atom_site_aniso_U_33
_atom_site_aniso_U_23
_atom_site_aniso_U_13
_atom_site_aniso_U_12
Cl1 0.0407(5) 0.0588(6) 0.0640(6) 0.0072(6) 0.0158(5) 0.0064(6)
Cl2 0.0677(7) 0.0618(7) 0.0561(6) 0.0018(5) -0.0195(6) -0.0197(7)
N3 0.0356(17) 0.043(2) 0.0392(17) 0.0071(15) 0.0032(15) -0.0011(16)
N2 0.0310(16) 0.0329(16) 0.0364(14) -0.0009(14) 0.0026(14) -0.0006(16)
N1 0.0319(16) 0.0323(17) 0.0412(16) 0.0011(14) -0.0004(14) 0.0015(16)
N4 0.0315(17) 0.0446(19) 0.0551(18) 0.0037(16) 0.0060(16) -0.0062(17)
C5 0.047(2) 0.057(3) 0.070(3) 0.014(2) 0.012(2) -0.007(2)
C2 0.057(3) 0.065(3) 0.050(2) 0.017(2) 0.004(2) 0.005(3)
C3 0.066(3) 0.057(3) 0.061(3) 0.009(2) 0.025(3) -0.006(3)
C4 0.037(2) 0.064(3) 0.104(4) -0.001(3) -0.005(3) -0.016(3)
C1 0.035(2) 0.040(2) 0.0315(17) -0.0021(16) 0.0013(18) -0.008(2)
C21 0.031(2) 0.041(2) 0.044(2) 0.0006(17) 0.0022(19) 0.003(2)
C7 0.042(2) 0.060(3) 0.056(2) -0.004(2) -0.011(2) 0.005(2)
C8 0.038(2) 0.064(3) 0.079(3) 0.008(3) -0.002(2) 0.016(3)
C9 0.060(3) 0.052(3) 0.066(3) 0.003(2) 0.003(2) 0.021(3)
C10 0.063(3) 0.053(3) 0.053(2) -0.010(2) -0.002(2) 0.013(3)
C6 0.041(2) 0.046(2) 0.045(2) -0.0096(19) -0.0064(19) 0.004(2)
C11 0.043(2) 0.034(2) 0.051(2) 0.0040(19) 0.006(2) 0.001(2)
C13 0.087(3) 0.044(3) 0.052(2) 0.009(2) -0.017(3) 0.011(3)
C14 0.099(4) 0.053(3) 0.070(3) 0.023(2) 0.007(3) 0.017(3)
C15 0.087(4) 0.041(3) 0.093(4) 0.011(3) 0.019(3) 0.016(3)
C16 0.097(4) 0.038(3) 0.106(4) -0.015(3) 0.003(4) 0.000(3)
C17 0.062(3) 0.044(3) 0.074(3) -0.013(2) -0.017(3) 0.002(3)
B1 0.033(2) 0.045(3) 0.041(2) 0.003(2) 0.001(2) -0.003(2)
B2 0.034(2) 0.038(3) 0.037(2) -0.0032(19) 0.004(2) -0.005(2)

loop_
_atom_type_symbol
_atom_type_description
_atom_type_scat_dispersion_real
_atom_type_scat_dispersion_imag
_atom_type_scat_source
C C 0.0033 0.0016 'International Tables Vol C Tables 4.2.6.8 and 6.1.1.4'
H H 0.0000 0.0000 'International Tables Vol C Tables 4.2.6.8 and 6.1.1.4'
B B 0.0013 0.0007 'International Tables Vol C Tables 4.2.6.8 and 6.1.1.4'
Cl Cl 0.1484 0.1585 'International Tables Vol C Tables 4.2.6.8 and 6.1.1.4'
N N 0.0061 0.0033 'International Tables Vol C Tables 4.2.6.8 and 6.1.1.4'

loop_
_exptl_crystal_face_index_h
_exptl_crystal_face_index_k
_exptl_crystal_face_index_l
_exptl_crystal_face_perp_dist
-10 -3 -17 0.2360
10 4 16 0.2283
5 -11 16 0.1938
-4 -14 1 0.2064
0 14 -8 0.1462
9 -6 -19 0.2115
-9 6 18 0.2206
-1 6 29 0.1448
13 -2 4 0.2271
10 1 20 0.2282
1 -6 -29 0.1863
-3 -5 -29 0.2044
-5 -6 27 0.1704
2 -4 30 0.1739
-11 -6 11 0.2387
11 6 -11 0.2401
7 6 -23 0.2066
8 11 -6 0.2214
4 12 -17 0.1772
-4 8 -24 0.2240
-6 -12 12 0.1954
3 -9 24 0.1713
-2 -12 19 0.1723
7 13 5 0.2077
-8 8 -19 0.2262
2 -14 12 0.1861
-5 -14 -2 0.1994
-3 -13 -15 0.1915
5 -14 -2 0.1765
8 -11 5 0.1993
2 13 14 0.1291
0 14 11 0.1313
8 -11 -11 0.1936
-2 -10 -24 0.1839
8 0 -24 0.1972
12 0 -12 0.2260
0 -1 -31 0.1778
2 13 -17 0.1725

loop_
_geom_angle_atom_site_label_1
_geom_angle_atom_site_label_2
_geom_angle_atom_site_label_3
_geom_angle
_geom_angle_site_symmetry_1
_geom_angle_site_symmetry_3
_geom_angle_publ_flag
C2 N3 C5 112.0(3) . . ?
B2 N3 C5 119.8(3) . . ?
B2 N3 C2 127.8(3) . . ?
C1 N2 C21 116.6(3) . . ?
C1 N2 B2 107.2(3) . . ?
C21 N2 B2 123.7(3) . . ?
C1 N1 C11 120.1(3) . . ?
C1 N1 B1 110.8(3) . . ?
C11 N1 B1 127.9(3) . . ?
C3 N4 C4 115.9(3) . . ?
C1 N4 C3 122.3(3) . . ?
C1 N4 C4 121.4(3) . . ?
N3 C5 H5A 109.5 . . ?
N3 C5 H5B 109.5 . . ?
N3 C5 H5C 109.5 . . ?
H5A C5 H5B 109.5 . . ?
H5A C5 H5C 109.5 . . ?
H5B C5 H5C 109.5 . . ?
N3 C2 H2A 109.5 . . ?
N3 C2 H2B 109.5 . . ?
N3 C2 H2C 109.5 . . ?
H2A C2 H2B 109.5 . . ?
H2A C2 H2C 109.5 . . ?
H2B C2 H2C 109.5 . . ?
N4 C3 H3A 109.5 . . ?
N4 C3 H3B 109.5 . . ?
N4 C3 H3C 109.5 . . ?
H3A C3 H3B 109.5 . . ?
H3A C3 H3C 109.5 . . ?
H3B C3 H3C 109.5 . . ?
N4 C4 H4A 109.5 . . ?
N4 C4 H4B 109.5 . . ?
N4 C4 H4C 109.5 . . ?
H4A C4 H4B 109.5 . . ?
H4A C4 H4C 109.5 . . ?
H4B C4 H4C 109.5 . . ?
N1 C1 N2 116.5(3) . . ?
N1 C1 N4 123.4(3) . . ?
N4 C1 N2 120.1(3) . . ?
N2 C21 H21 106.2 . . ?
N2 C21 C7 116.2(3) . . ?
N2 C21 C6 110.3(3) . . ?
C7 C21 H21 106.2 . . ?
C6 C21 H21 106.2 . . ?
C6 C21 C7 111.0(3) . . ?
C21 C7 H7A 109.6 . . ?
C21 C7 H7B 109.6 . . ?
C21 C7 C8 110.3(3) . . ?
H7A C7 H7B 108.1 . . ?
C8 C7 H7A 109.6 . . ?
C8 C7 H7B 109.6 . . ?
C7 C8 H8A 109.2 . . ?
C7 C8 H8B 109.2 . . ?
H8A C8 H8B 107.9 . . ?
C9 C8 C7 112.1(3) . . ?
C9 C8 H8A 109.2 . . ?
C9 C8 H8B 109.2 . . ?
C8 C9 H9A 109.5 . . ?
C8 C9 H9B 109.5 . . ?
C8 C9 C10 110.8(4) . . ?
H9A C9 H9B 108.1 . . ?
C10 C9 H9A 109.5 . . ?
C10 C9 H9B 109.5 . . ?
C9 C10 H10A 109.3 . . ?
C9 C10 H10B 109.3 . . ?
C9 C10 C6 111.6(3) . . ?
H10A C10 H10B 108.0 . . ?
C6 C10 H10A 109.3 . . ?
C6 C10 H10B 109.3 . . ?
C21 C6 C10 111.1(3) . . ?
C21 C6 H6A 109.4 . . ?
C21 C6 H6B 109.4 . . ?
C10 C6 H6A 109.4 . . ?
C10 C6 H6B 109.4 . . ?
H6A C6 H6B 108.0 . . ?
N1 C11 H11 106.8 . . ?
N1 C11 C13 112.4(3) . . ?
N1 C11 C17 112.0(3) . . ?
C13 C11 H11 106.8 . . ?
C13 C11 C17 111.4(3) . . ?
C17 C11 H11 106.8 . . ?
C11 C13 H13A 109.6 . . ?
C11 C13 H13B 109.6 . . ?
C11 C13 C14 110.3(4) . . ?
H13A C13 H13B 108.1 . . ?
C14 C13 H13A 109.6 . . ?
C14 C13 H13B 109.6 . . ?
C13 C14 H14A 109.2 . . ?
C13 C14 H14B 109.2 . . ?
H14A C14 H14B 107.9 . . ?
C15 C14 C13 111.9(4) . . ?
C15 C14 H14A 109.2 . . ?
C15 C14 H14B 109.2 . . ?
C14 C15 H15A 109.2 . . ?
C14 C15 H15B 109.2 . . ?
H15A C15 H15B 107.9 . . ?
C16 C15 C14 112.0(4) . . ?
C16 C15 H15A 109.2 . . ?
C16 C15 H15B 109.2 . . ?
C15 C16 H16A 109.2 . . ?
C15 C16 H16B 109.2 . . ?
C15 C16 C17 112.0(5) . . ?
H16A C16 H16B 107.9 . . ?
C17 C16 H16A 109.2 . . ?
C17 C16 H16B 109.2 . . ?
C11 C17 C16 109.1(4) . . ?
C11 C17 H17A 109.9 . . ?
C11 C17 H17B 109.9 . . ?
C16 C17 H17A 109.9 . . ?
C16 C17 H17B 109.9 . . ?
H17A C17 H17B 108.3 . . ?
Cl1 B1 Cl2 107.4(2) . . ?
N1 B1 Cl1 112.7(3) . . ?
N1 B1 Cl2 108.8(2) . . ?
N1 B1 B2 98.3(3) . . ?
B2 B1 Cl1 115.2(3) . . ?
B2 B1 Cl2 114.2(3) . . ?
N3 B2 N2 123.9(4) . . ?
N3 B2 B1 130.7(4) . . ?
N2 B2 B1 105.1(3) . . ?

loop_
_geom_bond_atom_site_label_1
_geom_bond_atom_site_label_2
_geom_bond_distance
_geom_bond_site_symmetry_2
_geom_bond_publ_flag
Cl1 B1 1.879(4) . ?
Cl2 B1 1.915(4) . ?
N3 C5 1.460(4) . ?
N3 C2 1.452(5) . ?
N3 B2 1.398(5) . ?
N2 C1 1.382(4) . ?
N2 C21 1.504(4) . ?
N2 B2 1.509(5) . ?
N1 C1 1.330(4) . ?
N1 C11 1.487(4) . ?
N1 B1 1.560(5) . ?
N4 C3 1.450(4) . ?
N4 C4 1.455(5) . ?
N4 C1 1.357(4) . ?
C5 H5A 0.9600 . ?
C5 H5B 0.9600 . ?
C5 H5C 0.9600 . ?
C2 H2A 0.9600 . ?
C2 H2B 0.9600 . ?
C2 H2C 0.9600 . ?
C3 H3A 0.9600 . ?
C3 H3B 0.9600 . ?
C3 H3C 0.9600 . ?
C4 H4A 0.9600 . ?
C4 H4B 0.9600 . ?
C4 H4C 0.9600 . ?
C21 H21 0.9800 . ?
C21 C7 1.526(5) . ?
C21 C6 1.514(5) . ?
C7 H7A 0.9700 . ?
C7 H7B 0.9700 . ?
C7 C8 1.528(5) . ?
C8 H8A 0.9700 . ?
C8 H8B 0.9700 . ?
C8 C9 1.507(6) . ?
C9 H9A 0.9700 . ?
C9 H9B 0.9700 . ?
C9 C10 1.515(5) . ?
C10 H10A 0.9700 . ?
C10 H10B 0.9700 . ?
C10 C6 1.529(5) . ?
C6 H6A 0.9700 . ?
C6 H6B 0.9700 . ?
C11 H11 0.9800 . ?
C11 C13 1.506(5) . ?
C11 C17 1.514(5) . ?
C13 H13A 0.9700 . ?
C13 H13B 0.9700 . ?
C13 C14 1.533(5) . ?
C14 H14A 0.9700 . ?
C14 H14B 0.9700 . ?
C14 C15 1.504(6) . ?
C15 H15A 0.9700 . ?
C15 H15B 0.9700 . ?
C15 C16 1.503(7) . ?
C16 H16A 0.9700 . ?
C16 H16B 0.9700 . ?
C16 C17 1.524(6) . ?
C17 H17A 0.9700 . ?
C17 H17B 0.9700 . ?
B1 B2 1.659(6) . ?

loop_
_geom_hbond_atom_site_label_D
_geom_hbond_atom_site_label_H
_geom_hbond_atom_site_label_A
_geom_hbond_distance_DH
_geom_hbond_distance_HA
_geom_hbond_distance_DA
_geom_hbond_angle_DHA
_geom_hbond_site_symmetry_A
_geom_hbond_publ_flag
C6 H6A N3 0.97 2.79 3.391(5) 121.1 . yes
C13 H13B Cl1 0.97 2.80 3.483(4) 128.0 . yes
C17 H17A Cl1 0.97 2.69 3.392(5) 129.2 . yes

loop_
_geom_torsion_atom_site_label_1
_geom_torsion_atom_site_label_2
_geom_torsion_atom_site_label_3
_geom_torsion_atom_site_label_4
_geom_torsion
_geom_torsion_site_symmetry_1
_geom_torsion_site_symmetry_2
_geom_torsion_site_symmetry_3
_geom_torsion_site_symmetry_4
_geom_torsion_publ_flag
Cl1 B1 B2 N3 -39.5(6) . . . . ?
Cl1 B1 B2 N2 133.9(3) . . . . ?
Cl2 B1 B2 N3 85.5(5) . . . . ?
Cl2 B1 B2 N2 -101.1(3) . . . . ?
N2 C21 C7 C8 177.0(3) . . . . ?
N2 C21 C6 C10 -173.7(3) . . . . ?
N1 C11 C13 C14 175.6(3) . . . . ?
N1 C11 C17 C16 -174.3(4) . . . . ?
N1 B1 B2 N3 -159.5(4) . . . . ?
N1 B1 B2 N2 13.9(4) . . . . ?
C5 N3 B2 N2 172.0(4) . . . . ?
C5 N3 B2 B1 -15.7(6) . . . . ?
C2 N3 B2 N2 -15.4(6) . . . . ?
C2 N3 B2 B1 157.0(4) . . . . ?
C3 N4 C1 N2 -132.8(3) . . . . ?
C3 N4 C1 N1 47.4(5) . . . . ?
C4 N4 C1 N2 39.2(5) . . . . ?
C4 N4 C1 N1 -140.6(4) . . . . ?
C1 N2 C21 C7 -125.2(4) . . . . ?
C1 N2 C21 C6 107.3(3) . . . . ?
C1 N2 B2 N3 163.1(3) . . . . ?
C1 N2 B2 B1 -10.9(4) . . . . ?
C1 N1 C11 C13 -147.2(3) . . . . ?
C1 N1 C11 C17 86.4(4) . . . . ?
C1 N1 B1 Cl1 -135.0(3) . . . . ?
C1 N1 B1 Cl2 106.0(3) . . . . ?
C1 N1 B1 B2 -13.2(4) . . . . ?
C21 N2 C1 N1 -141.0(3) . . . . ?
C21 N2 C1 N4 39.2(4) . . . . ?
C21 N2 B2 N3 -56.6(5) . . . . ?
C21 N2 B2 B1 129.4(3) . . . . ?
C21 C7 C8 C9 56.0(5) . . . . ?
C7 C21 C6 C10 55.9(4) . . . . ?
C7 C8 C9 C10 -55.6(5) . . . . ?
C8 C9 C10 C6 54.9(5) . . . . ?
C9 C10 C6 C21 -55.5(5) . . . . ?
C6 C21 C7 C8 -55.9(4) . . . . ?
C11 N1 C1 N2 -160.3(3) . . . . ?
C11 N1 C1 N4 19.6(5) . . . . ?
C11 N1 B1 Cl1 32.0(4) . . . . ?
C11 N1 B1 Cl2 -87.0(4) . . . . ?
C11 N1 B1 B2 153.8(3) . . . . ?
C11 C13 C14 C15 53.9(6) . . . . ?
C13 C11 C17 C16 58.8(5) . . . . ?
C13 C14 C15 C16 -52.5(6) . . . . ?
C14 C15 C16 C17 54.4(6) . . . . ?
C15 C16 C17 C11 -56.7(6) . . . . ?
C17 C11 C13 C14 -57.7(5) . . . . ?
B1 N1 C1 N2 7.8(4) . . . . ?
B1 N1 C1 N4 -172.3(3) . . . . ?
B1 N1 C11 C13 46.9(5) . . . . ?
B1 N1 C11 C17 -79.5(5) . . . . ?
B2 N2 C1 N1 2.6(4) . . . . ?
B2 N2 C1 N4 -177.3(3) . . . . ?
B2 N2 C21 C7 97.9(4) . . . . ?
B2 N2 C21 C6 -29.7(4) . . . . ?

loop_
_exptl_oxdiff_crystal_face_indexfrac_h
_exptl_oxdiff_crystal_face_indexfrac_k
_exptl_oxdiff_crystal_face_indexfrac_l
_exptl_oxdiff_crystal_face_x
_exptl_oxdiff_crystal_face_y
_exptl_oxdiff_crystal_face_z
-10.4760 -2.7750 -17.3814 -0.1115 -0.0607 -0.9919
10.3924 4.1768 16.4151 0.1969 0.1071 0.9745
5.3555 -11.2184 16.2306 -0.7089 -0.3851 0.5909
-3.7752 -14.2992 1.4662 -0.8462 -0.4598 -0.2692
0.2053 14.4740 -8.0405 0.8761 0.4760 -0.0762
8.9786 -5.9645 -18.7576 0.2792 -0.9418 0.1871
-9.4398 5.8454 17.5464 -0.2760 0.9310 -0.2391
-0.9529 5.8704 28.7628 -0.2460 0.8293 0.5017
12.6174 -2.3521 4.4623 0.1433 -0.4838 0.8634
9.9352 1.3409 19.8350 -0.0190 0.0637 0.9978
1.4498 -5.9579 -28.5606 0.2514 -0.8477 -0.4672
-3.0497 -4.8433 -28.7420 0.1889 -0.6367 -0.7476
-4.6500 -5.6440 26.7147 -0.8874 0.4229 0.1835
2.2223 -3.6968 29.8980 -0.6607 0.3148 0.6814
-11.0606 -5.5632 11.0858 -0.7769 0.3704 -0.5091
11.0415 5.5707 -11.1813 0.7785 -0.3711 0.5062
7.0984 5.9476 -22.9777 0.9019 -0.4299 0.0408
8.1424 11.1871 -6.3993 0.8964 0.0707 0.4375
3.5868 11.9463 -16.7266 0.9962 0.0787 -0.0372
-3.8840 8.4062 -24.1802 0.7498 0.0593 -0.6589
-6.0014 -11.9299 12.0179 -0.9764 -0.0771 -0.2018
3.4117 -8.7825 24.0111 -0.7785 -0.0616 0.6246
-1.9126 -11.5914 19.2657 -0.9786 -0.0773 0.1909
6.7493 12.5372 4.9442 0.7235 0.3930 0.5676
-7.7333 8.0308 -18.6805 0.5284 0.2872 -0.7989
2.1698 -13.6384 11.8578 -0.8383 -0.4555 0.2997
-5.4481 -13.5359 -2.0060 -0.7910 -0.4297 -0.4355
-3.1794 -12.5317 -15.3591 -0.4402 -0.7186 -0.5384
5.0602 -13.7468 -2.4084 -0.5101 -0.8330 0.2140
8.4497 -11.0371 5.4772 -0.4236 -0.6918 0.5848
1.6901 13.3788 13.5184 0.4754 0.7761 0.4144
0.1818 13.9550 11.4297 0.5009 0.8178 0.2834
7.6578 -10.7545 -11.4916 -0.1270 -0.9672 0.2198
-1.9252 -9.5126 -23.7842 -0.1038 -0.7899 -0.6044
8.2406 -0.1209 -24.0987 0.6483 -0.7586 0.0658
11.9018 0.3302 -12.0534 0.5543 -0.6485 0.5217
0.1315 -0.6882 -31.3163 0.5296 -0.6199 -0.5790
1.5583 12.5402 -16.6843 0.9704 0.1801 -0.1609
